data_2311279
loop_
_publ_author_name
'Morris, David M.'
'Merola, Joseph S.'

_publ_section_title
;
 Serendipitous preparation of
 fac-(aceto-nitrile-\kN)tri-chlorido-[(1,2,5,6-\h)-cyclo-octa-1,5-diene]iridium(III).
;
_journal_coeditor_code PK2547
_journal_issue 'Pt 4'
_journal_name_full 'Acta crystallographica. Section E, Crystallographic communications'
_journal_page_first 371
_journal_page_last 373
_journal_paper_doi 10.1107/S2056989015004855
_journal_volume 71
_journal_year 2015
_chemical_formula_iupac '[Ir Cl3 (C2 H3 N) (C8 H12)]'
_chemical_formula_moiety 'C10 H15 Cl3 Ir N'
_chemical_formula_sum 'C10 H15 Cl3 Ir N'
_chemical_formula_weight 447.78
_chemical_name_systematic <i>fac</i>-(Acetonitrile-\k<i>N</i>)trichlorido[(1,2,5,6-\h)-cycloocta-1,5-diene]iridium(III)
_space_group_crystal_system orthorhombic
_space_group_IT_number 19
_space_group_name_Hall 'P 2ac 2ab'
_space_group_name_H-M_alt 'P 21 21 21'
_symmetry_cell_setting orthorhombic
_symmetry_space_group_name_H-M 'P 21 21 21'
_atom_sites_solution_hydrogens geom
_atom_sites_solution_primary direct
_audit_creation_method
;
Olex2 1.2
(compiled 2015.01.26 svn.r3151 for OlexSys, GUI svn.r4998)
;
_cell_angle_alpha 90
_cell_angle_beta 90
_cell_angle_gamma 90
_cell_formula_units_Z 4
_cell_length_a 8.25131(10)
_cell_length_b 11.85605(14)
_cell_length_c 12.94150(15)
_cell_measurement_reflns_used 12030
_cell_measurement_temperature 99.8(4)
_cell_measurement_theta_max 32.1810
_cell_measurement_theta_min 3.9950
_cell_volume 1266.04(3)
_computing_cell_refinement
;
CrysAlis PRO (Agilent, 2014)
;
_computing_data_collection
;
CrysAlis PRO (Agilent, 2014)
;
_computing_data_reduction
;
CrysAlis PRO (Agilent, 2014)
;
_computing_molecular_graphics
;
OLEX2 (Dolomanov <i>et al.</i>, 2009)
;
_computing_publication_material
;
OLEX2 (Dolomanov <i>et al.</i>, 2009)
;
_computing_structure_refinement
;
SHELXL97 (Sheldrick, 2008)
;
_computing_structure_solution
;
SHELXS97 (Sheldrick, 2008)
;
_diffrn_ambient_temperature 99.8(4)
_diffrn_detector_area_resol_mean 16.0122
_diffrn_measured_fraction_theta_full 0.997
_diffrn_measured_fraction_theta_max 0.966
_diffrn_measurement_device 'four-circle diffractometer'
_diffrn_measurement_device_type 'Agilent Xcalibur Eos Gemini ultra'
_diffrn_measurement_method '\w scans'
_diffrn_radiation_monochromator graphite
_diffrn_radiation_type MoK\a
_diffrn_radiation_wavelength 0.71073
_diffrn_reflns_av_R_equivalents 0.0397
_diffrn_reflns_limit_h_max 12
_diffrn_reflns_limit_h_min -11
_diffrn_reflns_limit_k_max 17
_diffrn_reflns_limit_k_min -17
_diffrn_reflns_limit_l_max 19
_diffrn_reflns_limit_l_min -19
_diffrn_reflns_number 27207
_diffrn_reflns_theta_full 26.000
_diffrn_reflns_theta_max 32.438
_diffrn_reflns_theta_min 3.437
_exptl_absorpt_coefficient_mu 11.146
_exptl_absorpt_correction_T_max 0.396
_exptl_absorpt_correction_T_min 0.204
_exptl_absorpt_correction_type analytical
_exptl_absorpt_process_details
;
(SCALE3 ABSPACK; Clark & Reid, 1995)
;
_exptl_crystal_colour 'clear light orange'
_exptl_crystal_density_diffrn 2.349
_exptl_crystal_description prism
_exptl_crystal_F_000 840
_exptl_crystal_size_max 0.2225
_exptl_crystal_size_mid 0.1454
_exptl_crystal_size_min 0.1111
_refine_diff_density_max 1.068
_refine_diff_density_min -0.742
_refine_ls_abs_structure_details
;
Flack <i>x</i> determined using 1715 quotients
[(<i>I</i>^+^)-(<i>I</i>^-^)]/[(<i>I</i>^+^)+(<i>I</i>^-^)]
(Parsons <i>et al.</i>, 2013)
;
_refine_ls_abs_structure_Flack -0.011(4)
_refine_ls_extinction_method none
_refine_ls_goodness_of_fit_ref 1.081
_refine_ls_hydrogen_treatment constr
_refine_ls_matrix_type full
_refine_ls_number_parameters 137
_refine_ls_number_reflns 4333
_refine_ls_number_restraints 0
_refine_ls_restrained_S_all 1.081
_refine_ls_R_factor_all 0.0206
_refine_ls_R_factor_gt 0.0188
_refine_ls_shift/su_max 0.002
_refine_ls_shift/su_mean 0.000
_refine_ls_structure_factor_coef Fsqd
_refine_ls_weighting_details 'w=1/[\s^2^(Fo^2^)+(0.0124P)^2^+1.2315P] where P=(Fo^2^+2Fc^2^)/3'
_refine_ls_weighting_scheme calc
_refine_ls_wR_factor_gt 0.0368
_refine_ls_wR_factor_ref 0.0375
_reflns_number_gt 4173
_reflns_number_total 4333
_reflns_threshold_expression I>2\s(I)
_cod_data_source_file pk2547sup1.cif
_cod_data_source_block I
_cod_database_code 2311279
_shelx_space_group_comment
;
The symmetry employed for this shelxl refinement is uniquely defined
by the following loop, which should always be used as a source of
symmetry information in preference to the above space-group names.
They are only intended as comments.
;

loop_
_space_group_symop_operation_xyz
'x, y, z'
'-x+1/2, -y, z+1/2'
'-x, y+1/2, -z+1/2'
'x+1/2, -y+1/2, -z'

loop_
_atom_site_type_symbol
_atom_site_label
_atom_site_fract_x
_atom_site_fract_y
_atom_site_fract_z
_atom_site_U_iso_or_equiv
_atom_site_adp_type
_atom_site_calc_flag
_atom_site_occupancy
Ir Ir1 0.70199(2) 0.47821(2) 0.68347(2) 0.01178(4) Uani d 1
Cl Cl1 0.68059(17) 0.64680(9) 0.78048(9) 0.0238(2) Uani d 1
Cl Cl2 0.85370(14) 0.58778(9) 0.56587(9) 0.0202(2) Uani d 1
Cl Cl3 0.47576(13) 0.52459(13) 0.57940(9) 0.0275(2) Uani d 1
N N1 0.5308(5) 0.4220(3) 0.7828(3) 0.0153(7) Uani d 1
C C1 0.7775(6) 0.3484(4) 0.5677(3) 0.0210(9) Uani d 1
H H1 0.7227 0.3540 0.5008 0.025 Uiso calc 1
C C2 0.6888(7) 0.2940(4) 0.6442(3) 0.0210(9) Uani d 1
H H2 0.5813 0.2686 0.6219 0.025 Uiso calc 1
C C3 0.7669(7) 0.2197(4) 0.7247(4) 0.0268(12) Uani d 1
H H3A 0.8639 0.1863 0.6953 0.032 Uiso calc 1
H H3B 0.6930 0.1587 0.7413 0.032 Uiso calc 1
C C4 0.8132(6) 0.2806(4) 0.8253(4) 0.0245(9) Uani d 1
H H4A 0.7241 0.2736 0.8737 0.029 Uiso calc 1
H H4B 0.9063 0.2430 0.8553 0.029 Uiso calc 1
C C5 0.8528(5) 0.4040(4) 0.8121(4) 0.0202(9) Uani d 1
H H5 0.8518 0.4477 0.8764 0.024 Uiso calc 1
C C6 0.9554(6) 0.4463(4) 0.7360(4) 0.0229(10) Uani d 1
H H6 1.0132 0.5148 0.7568 0.028 Uiso calc 1
C C7 1.0494(6) 0.3734(5) 0.6606(4) 0.0289(12) Uani d 1
H H7A 1.0816 0.3048 0.6959 0.035 Uiso calc 1
H H7B 1.1476 0.4132 0.6414 0.035 Uiso calc 1
C C8 0.9592(6) 0.3407(4) 0.5616(4) 0.0254(11) Uani d 1
H H8A 0.9963 0.3892 0.5061 0.030 Uiso calc 1
H H8B 0.9885 0.2640 0.5437 0.030 Uiso calc 1
C C9 0.4307(5) 0.3980(4) 0.8376(3) 0.0174(9) Uani d 1
C C10 0.3017(7) 0.3700(4) 0.9097(3) 0.0246(9) Uani d 1
H H10A 0.2025 0.4047 0.8874 0.037 Uiso calc 1
H H10B 0.3294 0.3972 0.9773 0.037 Uiso calc 1
H H10C 0.2879 0.2896 0.9120 0.037 Uiso calc 1

loop_
_atom_site_aniso_label
_atom_site_aniso_U_11
_atom_site_aniso_U_22
_atom_site_aniso_U_33
_atom_site_aniso_U_12
_atom_site_aniso_U_13
_atom_site_aniso_U_23
Ir1 0.01257(6) 0.01427(6) 0.00849(6) 0.00042(6) 0.00024(6) 0.00067(6)
Cl1 0.0356(7) 0.0166(5) 0.0193(5) -0.0010(5) 0.0073(5) -0.0029(4)
Cl2 0.0229(5) 0.0206(5) 0.0170(5) -0.0021(4) 0.0046(4) 0.0034(4)
Cl3 0.0177(5) 0.0456(7) 0.0191(5) 0.0062(5) -0.0037(4) 0.0099(6)
N1 0.0216(19) 0.0134(17) 0.0110(16) -0.0012(14) -0.0036(14) 0.0013(13)
C1 0.027(3) 0.022(2) 0.014(2) -0.002(2) 0.0019(19) -0.0038(16)
C2 0.031(2) 0.0162(19) 0.0162(19) -0.006(2) 0.002(2) -0.0054(15)
C3 0.041(3) 0.016(2) 0.024(2) 0.007(2) 0.012(2) 0.0051(18)
C4 0.026(2) 0.027(2) 0.020(2) 0.0060(19) -0.001(2) 0.0097(19)
C5 0.0196(19) 0.028(2) 0.0133(19) 0.0018(16) -0.0060(19) 0.006(2)
C6 0.015(2) 0.036(3) 0.018(2) 0.0004(18) -0.0079(17) 0.0053(19)
C7 0.016(2) 0.040(3) 0.030(3) 0.010(2) 0.0045(19) 0.009(2)
C8 0.030(3) 0.024(2) 0.022(2) 0.008(2) 0.011(2) -0.002(2)
C9 0.0157(19) 0.021(2) 0.015(2) -0.0023(16) -0.0014(15) -0.0035(16)
C10 0.020(2) 0.037(3) 0.017(2) -0.007(2) 0.003(2) -0.0031(18)

loop_
_atom_type_symbol
_atom_type_description
_atom_type_scat_dispersion_real
_atom_type_scat_dispersion_imag
_atom_type_scat_source
C C 0.0033 0.0016 'International Tables Vol C Tables 4.2.6.8 and 6.1.1.4'
H H 0.0000 0.0000 'International Tables Vol C Tables 4.2.6.8 and 6.1.1.4'
N N 0.0061 0.0033 'International Tables Vol C Tables 4.2.6.8 and 6.1.1.4'
Cl Cl 0.1484 0.1585 'International Tables Vol C Tables 4.2.6.8 and 6.1.1.4'
Ir Ir -1.4442 7.9887 'International Tables Vol C Tables 4.2.6.8 and 6.1.1.4'

loop_
_exptl_crystal_face_index_h
_exptl_crystal_face_index_k
_exptl_crystal_face_index_l
_exptl_crystal_face_perp_dist
10 9 2 0.0728
1 1 18 0.0657
1 -17 -2 0.1280
-1 1 -18 0.0361
-9 11 -1 0.0638
-9 -11 -2 0.0783
10 -9 1 0.0751

loop_
_geom_angle_atom_site_label_1
_geom_angle_atom_site_label_2
_geom_angle_atom_site_label_3
_geom_angle
Cl2 Ir1 Cl1 85.23(4)
Cl2 Ir1 Cl3 85.61(4)
Cl3 Ir1 Cl1 92.68(5)
N1 Ir1 Cl1 83.63(11)
N1 Ir1 Cl2 164.05(11)
N1 Ir1 Cl3 83.55(11)
N1 Ir1 C1 113.18(16)
N1 Ir1 C2 77.86(16)
N1 Ir1 C5 77.73(16)
N1 Ir1 C6 113.88(16)
C1 Ir1 Cl1 163.18(12)
C1 Ir1 Cl2 78.41(12)
C1 Ir1 Cl3 89.92(14)
C1 Ir1 C2 36.12(16)
C1 Ir1 C5 94.14(18)
C2 Ir1 Cl1 159.73(12)
C2 Ir1 Cl2 114.52(12)
C2 Ir1 Cl3 93.37(14)
C2 Ir1 C5 79.33(18)
C5 Ir1 Cl1 88.79(13)
C5 Ir1 Cl2 113.44(12)
C5 Ir1 Cl3 160.95(12)
C6 Ir1 Cl1 92.97(14)
C6 Ir1 Cl2 78.03(13)
C6 Ir1 Cl3 162.18(12)
C6 Ir1 C1 79.97(19)
C6 Ir1 C2 87.1(2)
C6 Ir1 C5 36.15(17)
C9 N1 Ir1 175.1(4)
Ir1 C1 H1 114.7
C2 C1 Ir1 72.3(3)
C2 C1 H1 114.7
C2 C1 C8 122.3(5)
C8 C1 Ir1 110.8(3)
C8 C1 H1 114.7
Ir1 C2 H2 114.2
C1 C2 Ir1 71.6(3)
C1 C2 H2 114.2
C1 C2 C3 122.5(5)
C3 C2 Ir1 113.0(3)
C3 C2 H2 114.2
C2 C3 H3A 108.6
C2 C3 H3B 108.6
C2 C3 C4 114.6(4)
H3A C3 H3B 107.6
C4 C3 H3A 108.6
C4 C3 H3B 108.6
C3 C4 H4A 108.6
C3 C4 H4B 108.6
H4A C4 H4B 107.6
C5 C4 C3 114.5(4)
C5 C4 H4A 108.6
C5 C4 H4B 108.6
Ir1 C5 H5 114.5
C4 C5 Ir1 110.0(3)
C4 C5 H5 114.5
C6 C5 Ir1 70.9(3)
C6 C5 C4 124.1(5)
C6 C5 H5 114.5
Ir1 C6 H6 113.6
C5 C6 Ir1 73.0(3)
C5 C6 H6 113.6
C5 C6 C7 124.2(5)
C7 C6 Ir1 112.4(3)
C7 C6 H6 113.6
C6 C7 H7A 108.4
C6 C7 H7B 108.4
C6 C7 C8 115.7(4)
H7A C7 H7B 107.4
C8 C7 H7A 108.4
C8 C7 H7B 108.4
C1 C8 C7 115.2(4)
C1 C8 H8A 108.5
C1 C8 H8B 108.5
C7 C8 H8A 108.5
C7 C8 H8B 108.5
H8A C8 H8B 107.5
N1 C9 C10 178.4(5)
C9 C10 H10A 109.5
C9 C10 H10B 109.5
C9 C10 H10C 109.5
H10A C10 H10B 109.5
H10A C10 H10C 109.5
H10B C10 H10C 109.5

loop_
_geom_bond_atom_site_label_1
_geom_bond_atom_site_label_2
_geom_bond_distance
Ir1 Cl1 2.3670(11)
Ir1 Cl2 2.3603(11)
Ir1 Cl3 2.3666(10)
Ir1 N1 2.023(4)
Ir1 C1 2.236(4)
Ir1 C2 2.245(4)
Ir1 C5 2.257(5)
Ir1 C6 2.231(4)
N1 C9 1.125(6)
C1 H1 0.9800
C1 C2 1.389(6)
C1 C8 1.504(7)
C2 H2 0.9800
C2 C3 1.510(7)
C3 H3A 0.9700
C3 H3B 0.9700
C3 C4 1.537(7)
C4 H4A 0.9700
C4 H4B 0.9700
C4 C5 1.509(6)
C5 H5 0.9800
C5 C6 1.392(7)
C6 H6 0.9800
C6 C7 1.517(7)
C7 H7A 0.9700
C7 H7B 0.9700
C7 C8 1.531(8)
C8 H8A 0.9700
C8 H8B 0.9700
C9 C10 1.454(6)
C10 H10A 0.9600
C10 H10B 0.9600
C10 H10C 0.9600

loop_
_geom_torsion_atom_site_label_1
_geom_torsion_atom_site_label_2
_geom_torsion_atom_site_label_3
_geom_torsion_atom_site_label_4
_geom_torsion
Ir1 C1 C2 C3 -106.1(4)
Ir1 C1 C8 C7 27.6(5)
Ir1 C2 C3 C4 10.1(6)
Ir1 C5 C6 C7 -105.8(4)
Ir1 C6 C7 C8 3.1(6)
C1 C2 C3 C4 92.3(5)
C2 C1 C8 C7 -54.0(6)
C2 C3 C4 C5 -29.0(6)
C3 C4 C5 Ir1 32.7(5)
C3 C4 C5 C6 -47.3(6)
C4 C5 C6 Ir1 101.7(4)
C4 C5 C6 C7 -4.2(7)
C5 C6 C7 C8 87.1(6)
C6 C7 C8 C1 -20.8(7)
C8 C1 C2 Ir1 103.8(4)
C8 C1 C2 C3 -2.3(7)
